data_2240567
loop_
_publ_author_name
'Mohamed, Shaaban K.'
'Mague, Joel T.'
'Akkurt, Mehmet'
'Abdu-Allah, Hajjaj H. M.'
'Albayati, Mustafa R.'

_publ_section_title
;
 Crystal structure of methyl
 2-hydroxy-5-[(4-oxo-4,5-dihydro-1,3-thiazol-2-yl)amino]benzoate
;
_journal_coeditor_code HG5436
_journal_issue 5
_journal_name_full 'Acta Crystallographica Section E'
_journal_page_first o282
_journal_page_last o283
_journal_paper_doi 10.1107/S2056989015006416
_journal_volume 71
_journal_year 2015
_chemical_formula_iupac 'C11 H10 N2 O4 S'
_chemical_formula_moiety 'C11 H10 N2 O4 S'
_chemical_formula_sum 'C11 H10 N2 O4 S'
_chemical_formula_weight 266.27
_chemical_name_systematic
;
Methyl
2-hydroxy-5-[(4-oxo-4,5-dihydro-1,3-thiazol-2-yl)amino]benzoate
;
_space_group_crystal_system monoclinic
_space_group_IT_number 14
_space_group_name_Hall '-P 2ybc'
_space_group_name_H-M_alt 'P 1 21/c 1'
_symmetry_space_group_name_Hall '-P 2ybc'
_symmetry_space_group_name_H-M 'P 1 21/c 1'
_atom_sites_solution_hydrogens mixed
_atom_sites_solution_primary direct
_atom_sites_solution_secondary difmap
_audit_creation_method SHELXL-2014/6
_cell_angle_alpha 90
_cell_angle_beta 90.8410(10)
_cell_angle_gamma 90
_cell_formula_units_Z 8
_cell_length_a 4.77870(10)
_cell_length_b 25.4128(7)
_cell_length_c 18.9599(5)
_cell_measurement_reflns_used 9975
_cell_measurement_temperature 150.(2)
_cell_measurement_theta_max 74.5174
_cell_measurement_theta_min 4.1886
_cell_volume 2302.25(10)
_computing_cell_refinement
;
<i>SAINT</i> (Bruker, 2014)
;
_computing_data_collection
;
<i>APEX2</i> (Bruker, 2014)
;
_computing_data_reduction
;
<i>SAINT</i>  (Bruker, 2014)
;
_computing_molecular_graphics
;
<i>DIAMOND</i> (Brandenburg & Putz, 2012)
;
_computing_publication_material
;
<i>SHELXTL</i> (Sheldrick, 2008)
;
_computing_structure_refinement
;
<i>SHELXL2014</i> (Sheldrick, 2015b)
;
_computing_structure_solution
;
<i>SHELXT</i> (Sheldrick, 2015a)
;
_diffrn_ambient_temperature 150(2)
_diffrn_detector_area_resol_mean 10.4167
_diffrn_measured_fraction_theta_full 0.991
_diffrn_measured_fraction_theta_max 0.979
_diffrn_measurement_device_type 'Bruker D8 VENTURE PHOTON 100 CMOS'
_diffrn_measurement_method '\w scans'
_diffrn_radiation_monochromator mirror
_diffrn_radiation_type CuK\a
_diffrn_radiation_wavelength 1.54178
_diffrn_reflns_av_R_equivalents 0.0305
_diffrn_reflns_limit_h_max 5
_diffrn_reflns_limit_h_min -5
_diffrn_reflns_limit_k_max 31
_diffrn_reflns_limit_k_min -31
_diffrn_reflns_limit_l_max 23
_diffrn_reflns_limit_l_min -21
_diffrn_reflns_number 17982
_diffrn_reflns_theta_full 70.000
_diffrn_reflns_theta_max 74.508
_diffrn_reflns_theta_min 2.908
_exptl_absorpt_coefficient_mu 2.616
_exptl_absorpt_correction_T_max 0.80
_exptl_absorpt_correction_T_min 0.76
_exptl_absorpt_correction_type multi-scan
_exptl_absorpt_process_details
;
(<i>SADABS</i>; Bruker, 2014)
;
_exptl_crystal_colour yellow-orange
_exptl_crystal_density_diffrn 1.536
_exptl_crystal_density_method 'not measured'
_exptl_crystal_description block
_exptl_crystal_F_000 1104
_exptl_crystal_size_max 0.156
_exptl_crystal_size_mid 0.115
_exptl_crystal_size_min 0.090
_refine_diff_density_max 0.288
_refine_diff_density_min -0.263
_refine_ls_extinction_method none
_refine_ls_goodness_of_fit_ref 1.036
_refine_ls_hydrogen_treatment constr
_refine_ls_matrix_type full
_refine_ls_number_parameters 327
_refine_ls_number_reflns 4582
_refine_ls_number_restraints 0
_refine_ls_restrained_S_all 1.036
_refine_ls_R_factor_all 0.0408
_refine_ls_R_factor_gt 0.0338
_refine_ls_shift/su_max 0.001
_refine_ls_shift/su_mean 0.000
_refine_ls_structure_factor_coef Fsqd
_refine_ls_weighting_details 'w=1/[\s^2^(Fo^2^)+(0.0435P)^2^+1.0566P] where P=(Fo^2^+2Fc^2^)/3'
_refine_ls_weighting_scheme calc
_refine_ls_wR_factor_gt 0.0844
_refine_ls_wR_factor_ref 0.0889
_reflns_number_gt 3972
_reflns_number_total 4582
_reflns_threshold_expression I>2\s(I)
_cod_data_source_file hg5436sup1.cif
_cod_data_source_block I
_cod_original_cell_volume 2302.24(10)
_cod_database_code 2240567
_cod_database_fobs_code 2240567
_shelx_space_group_comment
;
The symmetry employed for this shelxl refinement is uniquely defined
by the following loop, which should always be used as a source of
symmetry information in preference to the above space-group names.
They are only intended as comments.
;
_shelx_estimated_absorpt_t_min 0.686
_shelx_estimated_absorpt_t_max 0.799
_shelxl_version_number 2014/6

loop_
_space_group_symop_operation_xyz
'x, y, z'
'-x, y+1/2, -z+1/2'
'-x, -y, -z'
'x, -y-1/2, z-1/2'

loop_
_atom_site_type_symbol
_atom_site_label
_atom_site_fract_x
_atom_site_fract_y
_atom_site_fract_z
_atom_site_U_iso_or_equiv
_atom_site_adp_type
_atom_site_calc_flag
_atom_site_occupancy
S S1 0.20576(11) 0.60092(2) 0.64250(2) 0.03308(12) Uani d 1
O O1 0.8378(3) 0.39435(5) 0.78252(7) 0.0340(3) Uani d 1
H H1A 0.7774 0.4013 0.8228 0.041 Uiso d 1
O O2 0.5442(3) 0.43997(5) 0.88146(6) 0.0313(3) Uani d 1
O O3 0.1993(3) 0.49520(5) 0.84894(6) 0.0296(3) Uani d 1
O O4 -0.2571(3) 0.64326(5) 0.48484(7) 0.0460(4) Uani d 1
N N1 0.1989(3) 0.50385(5) 0.58425(7) 0.0244(3) Uani d 1
H H1N 0.1522 0.4827 0.5471 0.029 Uiso d 1
N N2 -0.0532(3) 0.56801(5) 0.52659(7) 0.0263(3) Uani d 1
C C1 0.3659(4) 0.48031(6) 0.63838(8) 0.0234(3) Uani d 1
C C2 0.3104(3) 0.48582(6) 0.70909(8) 0.0235(3) Uani d 1
H H2 0.1641 0.5085 0.7237 0.028 Uiso calc 1
C C3 0.4698(3) 0.45798(6) 0.75962(8) 0.0224(3) Uani d 1
C C4 0.6808(4) 0.42367(6) 0.73737(9) 0.0253(3) Uani d 1
C C5 0.7330(4) 0.41851(7) 0.66549(9) 0.0295(4) Uani d 1
H H5 0.8772 0.3957 0.6501 0.035 Uiso calc 1
C C6 0.5769(4) 0.44630(7) 0.61680(9) 0.0264(3) Uani d 1
H H6 0.6131 0.4423 0.5680 0.032 Uiso calc 1
C C7 0.4110(4) 0.46286(6) 0.83537(9) 0.0244(3) Uani d 1
C C8 0.1382(4) 0.50350(7) 0.92288(9) 0.0341(4) Uani d 1
H H8A 0.1074 0.4695 0.9458 0.051 Uiso calc 1
H H8B -0.0304 0.5252 0.9269 0.051 Uiso calc 1
H H8C 0.2964 0.5215 0.9459 0.051 Uiso calc 1
C C9 0.1095(4) 0.55291(6) 0.58058(8) 0.0235(3) Uani d 1
C C10 -0.1141(4) 0.62053(7) 0.52919(9) 0.0303(4) Uani d 1
C C11 0.0118(4) 0.64938(7) 0.59232(10) 0.0337(4) Uani d 1
H H11A -0.1376 0.6650 0.6213 0.040 Uiso calc 1
H H11B 0.1374 0.6779 0.5765 0.040 Uiso calc 1
S S2 0.79895(10) 0.68556(2) 0.30469(2) 0.03288(12) Uani d 1
O O5 -0.1163(3) 0.86366(5) 0.57459(6) 0.0311(3) Uani d 1
H H5A -0.2396 0.8788 0.5500 0.037 Uiso d 1
O O6 -0.3730(3) 0.89682(5) 0.45724(7) 0.0315(3) Uani d 1
O O7 -0.2248(3) 0.86409(5) 0.35416(6) 0.0359(3) Uani d 1
O O8 0.4930(3) 0.78782(5) 0.17658(7) 0.0369(3) Uani d 1
N N3 0.4978(3) 0.72813(5) 0.40544(7) 0.0266(3) Uani d 1
H H3N 0.5957 0.7034 0.4303 0.032 Uiso d 1
N N4 0.4467(3) 0.76550(5) 0.29297(7) 0.0273(3) Uani d 1
C C12 0.3322(3) 0.76357(6) 0.44516(9) 0.0244(3) Uani d 1
C C13 0.1336(3) 0.79618(6) 0.41508(9) 0.0242(3) Uani d 1
H H13 0.1002 0.7952 0.3656 0.029 Uiso calc 1
C C14 -0.0191(3) 0.83065(6) 0.45723(8) 0.0232(3) Uani d 1
C C15 0.0258(3) 0.83183(6) 0.53042(9) 0.0249(3) Uani d 1
C C16 0.2281(4) 0.79875(7) 0.55986(9) 0.0284(4) Uani d 1
H H16 0.2617 0.7993 0.6094 0.034 Uiso calc 1
C C17 0.3800(4) 0.76519(7) 0.51822(9) 0.0276(4) Uani d 1
H H17 0.5181 0.7430 0.5391 0.033 Uiso calc 1
C C18 -0.2245(4) 0.86683(6) 0.42429(9) 0.0261(3) Uani d 1
C C19 -0.4239(5) 0.89664(8) 0.31670(11) 0.0464(5) Uani d 1
H H19A -0.6106 0.8913 0.3361 0.070 Uiso calc 1
H H19B -0.4260 0.8871 0.2666 0.070 Uiso calc 1
H H19C -0.3704 0.9337 0.3219 0.070 Uiso calc 1
C C20 0.5553(3) 0.73108(6) 0.33708(9) 0.0250(3) Uani d 1
C C21 0.5600(4) 0.76067(7) 0.22716(9) 0.0283(4) Uani d 1
C C22 0.7842(4) 0.71821(7) 0.22087(9) 0.0330(4) Uani d 1
H H22A 0.9675 0.7342 0.2100 0.040 Uiso calc 1
H H22B 0.7338 0.6930 0.1829 0.040 Uiso calc 1

loop_
_atom_site_aniso_label
_atom_site_aniso_U_11
_atom_site_aniso_U_22
_atom_site_aniso_U_33
_atom_site_aniso_U_12
_atom_site_aniso_U_13
_atom_site_aniso_U_23
S1 0.0490(3) 0.0229(2) 0.0269(2) 0.00344(17) -0.01520(19) -0.00436(15)
O1 0.0388(7) 0.0389(7) 0.0241(6) 0.0151(5) -0.0018(5) 0.0060(5)
O2 0.0332(7) 0.0394(7) 0.0213(6) 0.0014(5) -0.0020(5) 0.0078(5)
O3 0.0397(7) 0.0296(6) 0.0195(6) 0.0054(5) 0.0023(5) -0.0006(5)
O4 0.0700(10) 0.0286(7) 0.0385(8) 0.0144(6) -0.0250(7) 0.0000(6)
N1 0.0338(8) 0.0220(6) 0.0172(6) 0.0042(5) -0.0053(5) -0.0024(5)
N2 0.0373(8) 0.0222(6) 0.0193(7) 0.0057(6) -0.0067(6) -0.0019(5)
C1 0.0280(9) 0.0206(7) 0.0213(8) 0.0010(6) -0.0042(6) 0.0018(6)
C2 0.0275(9) 0.0209(7) 0.0220(8) 0.0015(6) -0.0007(6) -0.0007(6)
C3 0.0254(8) 0.0219(7) 0.0200(8) -0.0018(6) -0.0013(6) 0.0014(6)
C4 0.0271(9) 0.0251(8) 0.0236(8) 0.0019(6) -0.0029(6) 0.0040(6)
C5 0.0310(9) 0.0315(9) 0.0262(9) 0.0087(7) 0.0010(7) 0.0005(7)
C6 0.0317(9) 0.0291(8) 0.0185(8) 0.0032(7) 0.0010(6) -0.0006(6)
C7 0.0271(9) 0.0231(7) 0.0231(8) -0.0051(6) -0.0005(6) 0.0013(6)
C8 0.0461(11) 0.0347(9) 0.0216(9) 0.0007(8) 0.0059(8) -0.0030(7)
C9 0.0301(9) 0.0228(7) 0.0175(7) 0.0012(6) -0.0018(6) -0.0013(6)
C10 0.0413(10) 0.0240(8) 0.0253(9) 0.0047(7) -0.0066(7) -0.0003(7)
C11 0.0498(12) 0.0216(8) 0.0293(9) 0.0050(7) -0.0116(8) -0.0010(7)
S2 0.0378(3) 0.0296(2) 0.0314(2) 0.01298(17) 0.00235(18) 0.00021(17)
O5 0.0353(7) 0.0344(6) 0.0237(6) 0.0065(5) 0.0015(5) -0.0028(5)
O6 0.0347(7) 0.0282(6) 0.0317(7) 0.0084(5) 0.0001(5) -0.0025(5)
O7 0.0455(8) 0.0370(7) 0.0250(6) 0.0180(6) -0.0089(5) -0.0021(5)
O8 0.0466(8) 0.0390(7) 0.0250(6) 0.0061(6) -0.0015(5) 0.0053(5)
N3 0.0309(8) 0.0236(7) 0.0253(7) 0.0076(6) -0.0014(6) 0.0039(5)
N4 0.0316(8) 0.0259(7) 0.0242(7) 0.0052(6) -0.0002(6) 0.0011(5)
C12 0.0265(9) 0.0217(7) 0.0250(8) 0.0011(6) 0.0018(6) 0.0017(6)
C13 0.0264(9) 0.0244(8) 0.0218(8) 0.0001(6) -0.0022(6) 0.0003(6)
C14 0.0242(8) 0.0220(7) 0.0233(8) -0.0011(6) -0.0016(6) 0.0008(6)
C15 0.0262(9) 0.0244(8) 0.0241(8) -0.0024(6) 0.0017(6) -0.0001(6)
C16 0.0316(9) 0.0330(9) 0.0206(8) -0.0009(7) -0.0015(7) 0.0027(6)
C17 0.0280(9) 0.0289(8) 0.0257(9) 0.0023(7) -0.0016(7) 0.0070(7)
C18 0.0288(9) 0.0230(8) 0.0265(9) 0.0004(6) -0.0028(7) -0.0017(6)
C19 0.0601(14) 0.0448(12) 0.0338(11) 0.0248(10) -0.0156(9) 0.0000(8)
C20 0.0255(8) 0.0212(7) 0.0282(9) 0.0025(6) -0.0003(6) -0.0017(6)
C21 0.0317(9) 0.0272(8) 0.0260(9) -0.0015(7) -0.0026(7) -0.0026(7)
C22 0.0344(10) 0.0375(10) 0.0272(9) 0.0069(8) 0.0002(7) -0.0032(7)

loop_
_atom_type_symbol
_atom_type_description
_atom_type_scat_dispersion_real
_atom_type_scat_dispersion_imag
_atom_type_scat_source
C C 0.0181 0.0091 'International Tables Vol C Tables 4.2.6.8 and 6.1.1.4'
H H 0.0000 0.0000 'International Tables Vol C Tables 4.2.6.8 and 6.1.1.4'
N N 0.0311 0.0180 'International Tables Vol C Tables 4.2.6.8 and 6.1.1.4'
O O 0.0492 0.0322 'International Tables Vol C Tables 4.2.6.8 and 6.1.1.4'
S S 0.3331 0.5567 'International Tables Vol C Tables 4.2.6.8 and 6.1.1.4'

loop_
_geom_angle_atom_site_label_1
_geom_angle_atom_site_label_2
_geom_angle_atom_site_label_3
_geom_angle
C9 S1 C11 89.67(8)
C4 O1 H1A 105.4
C7 O3 C8 116.14(13)
C9 N1 C1 127.82(14)
C9 N1 H1N 116.1
C1 N1 H1N 116.0
C9 N2 C10 112.07(14)
C2 C1 C6 119.94(15)
C2 C1 N1 123.06(15)
C6 C1 N1 116.70(14)
C1 C2 C3 120.12(15)
C1 C2 H2 119.9
C3 C2 H2 119.9
C4 C3 C2 119.52(15)
C4 C3 C7 119.59(14)
C2 C3 C7 120.85(15)
O1 C4 C5 117.43(15)
O1 C4 C3 123.12(15)
C5 C4 C3 119.44(15)
C6 C5 C4 120.33(16)
C6 C5 H5 119.8
C4 C5 H5 119.8
C5 C6 C1 120.63(15)
C5 C6 H6 119.7
C1 C6 H6 119.7
O2 C7 O3 123.05(15)
O2 C7 C3 123.57(16)
O3 C7 C3 113.38(14)
O3 C8 H8A 109.5
O3 C8 H8B 109.5
H8A C8 H8B 109.5
O3 C8 H8C 109.5
H8A C8 H8C 109.5
H8B C8 H8C 109.5
N1 C9 N2 119.84(14)
N1 C9 S1 122.80(12)
N2 C9 S1 117.33(12)
O4 C10 N2 123.68(16)
O4 C10 C11 121.66(15)
N2 C10 C11 114.66(14)
C10 C11 S1 106.27(11)
C10 C11 H11A 110.5
S1 C11 H11A 110.5
C10 C11 H11B 110.5
S1 C11 H11B 110.5
H11A C11 H11B 108.7
C20 S2 C22 89.28(8)
C15 O5 H5A 106.6
C18 O7 C19 116.99(14)
C20 N3 C12 127.20(14)
C20 N3 H3N 115.5
C12 N3 H3N 116.7
C20 N4 C21 111.24(14)
C13 C12 C17 119.54(15)
C13 C12 N3 123.18(15)
C17 C12 N3 117.27(14)
C12 C13 C14 120.16(15)
C12 C13 H13 119.9
C14 C13 H13 119.9
C13 C14 C15 120.37(15)
C13 C14 C18 119.84(15)
C15 C14 C18 119.78(15)
O5 C15 C16 117.68(15)
O5 C15 C14 123.66(15)
C16 C15 C14 118.66(15)
C17 C16 C15 120.89(16)
C17 C16 H16 119.6
C15 C16 H16 119.6
C16 C17 C12 120.36(16)
C16 C17 H17 119.8
C12 C17 H17 119.8
O6 C18 O7 123.49(15)
O6 C18 C14 124.10(15)
O7 C18 C14 112.39(14)
O7 C19 H19A 109.5
O7 C19 H19B 109.5
H19A C19 H19B 109.5
O7 C19 H19C 109.5
H19A C19 H19C 109.5
H19B C19 H19C 109.5
N4 C20 N3 124.96(15)
N4 C20 S2 118.27(13)
N3 C20 S2 116.77(12)
O8 C21 N4 124.13(17)
O8 C21 C22 120.97(16)
N4 C21 C22 114.89(15)
C21 C22 S2 106.04(12)
C21 C22 H22A 110.5
S2 C22 H22A 110.5
C21 C22 H22B 110.5
S2 C22 H22B 110.5
H22A C22 H22B 108.7

loop_
_geom_bond_atom_site_label_1
_geom_bond_atom_site_label_2
_geom_bond_distance
S1 C9 1.7500(16)
S1 C11 1.8043(17)
O1 C4 1.353(2)
O1 H1A 0.8400
O2 C7 1.221(2)
O3 C7 1.331(2)
O3 C8 1.452(2)
O4 C10 1.221(2)
N1 C9 1.319(2)
N1 C1 1.422(2)
N1 H1N 0.9099
N2 C9 1.333(2)
N2 C10 1.367(2)
C1 C2 1.378(2)
C1 C6 1.394(2)
C2 C3 1.406(2)
C2 H2 0.9500
C3 C4 1.403(2)
C3 C7 1.473(2)
C4 C5 1.395(2)
C5 C6 1.374(2)
C5 H5 0.9500
C6 H6 0.9500
C8 H8A 0.9800
C8 H8B 0.9800
C8 H8C 0.9800
C10 C11 1.520(2)
C11 H11A 0.9900
C11 H11B 0.9900
S2 C20 1.7585(16)
S2 C22 1.7933(19)
O5 C15 1.354(2)
O5 H5A 0.8400
O6 C18 1.220(2)
O7 C18 1.331(2)
O7 C19 1.440(2)
O8 C21 1.220(2)
N3 C20 1.331(2)
N3 C12 1.422(2)
N3 H3N 0.9098
N4 C20 1.312(2)
N4 C21 1.373(2)
C12 C13 1.377(2)
C12 C17 1.401(2)
C13 C14 1.398(2)
C13 H13 0.9500
C14 C15 1.401(2)
C14 C18 1.477(2)
C15 C16 1.392(2)
C16 C17 1.377(2)
C16 H16 0.9500
C17 H17 0.9500
C19 H19A 0.9800
C19 H19B 0.9800
C19 H19C 0.9800
C21 C22 1.526(2)
C22 H22A 0.9900
C22 H22B 0.9900

loop_
_geom_hbond_atom_site_label_D
_geom_hbond_atom_site_label_H
_geom_hbond_atom_site_label_A
_geom_hbond_site_symmetry_A
_geom_hbond_distance_DH
_geom_hbond_distance_HA
_geom_hbond_distance_DA
_geom_hbond_angle_DHA
_geom_hbond_publ_flag
O1 H1A O2 . 0.84 1.87 2.6287(18) 150 yes
O5 H5A O6 . 0.84 1.92 2.6619(18) 147 yes
N1 H1N N2 3_566 0.91 1.96 2.8624(19) 175 yes
N3 H3N O4 1_655 0.91 1.97 2.8703(18) 170 yes
C11 H11A O8 4_476 0.99 2.39 3.371(2) 171 yes
C5 H5 S2 3_766 0.95 2.71 3.5043(18) 141 yes

loop_
_geom_torsion_atom_site_label_1
_geom_torsion_atom_site_label_2
_geom_torsion_atom_site_label_3
_geom_torsion_atom_site_label_4
_geom_torsion
C9 N1 C1 C2 47.7(3)
C9 N1 C1 C6 -138.67(18)
C6 C1 C2 C3 1.2(2)
N1 C1 C2 C3 174.71(15)
C1 C2 C3 C4 -1.5(2)
C1 C2 C3 C7 -179.19(15)
C2 C3 C4 O1 -178.04(15)
C7 C3 C4 O1 -0.3(2)
C2 C3 C4 C5 1.3(2)
C7 C3 C4 C5 178.98(15)
O1 C4 C5 C6 178.58(16)
C3 C4 C5 C6 -0.8(3)
C4 C5 C6 C1 0.5(3)
C2 C1 C6 C5 -0.7(3)
N1 C1 C6 C5 -174.61(16)
C8 O3 C7 O2 1.9(2)
C8 O3 C7 C3 -177.46(14)
C4 C3 C7 O2 3.0(2)
C2 C3 C7 O2 -179.34(16)
C4 C3 C7 O3 -177.66(14)
C2 C3 C7 O3 0.0(2)
C1 N1 C9 N2 -178.03(16)
C1 N1 C9 S1 4.4(3)
C10 N2 C9 N1 -176.80(16)
C10 N2 C9 S1 0.9(2)
C11 S1 C9 N1 176.98(16)
C11 S1 C9 N2 -0.60(15)
C9 N2 C10 O4 179.11(19)
C9 N2 C10 C11 -0.7(2)
O4 C10 C11 S1 -179.56(17)
N2 C10 C11 S1 0.3(2)
C9 S1 C11 C10 0.17(14)
C20 N3 C12 C13 22.3(3)
C20 N3 C12 C17 -156.84(17)
C17 C12 C13 C14 0.0(2)
N3 C12 C13 C14 -179.07(15)
C12 C13 C14 C15 -0.9(2)
C12 C13 C14 C18 177.82(15)
C13 C14 C15 O5 -179.17(15)
C18 C14 C15 O5 2.1(2)
C13 C14 C15 C16 1.1(2)
C18 C14 C15 C16 -177.59(15)
O5 C15 C16 C17 179.77(15)
C14 C15 C16 C17 -0.5(3)
C15 C16 C17 C12 -0.4(3)
C13 C12 C17 C16 0.6(3)
N3 C12 C17 C16 179.74(15)
C19 O7 C18 O6 -3.5(3)
C19 O7 C18 C14 178.15(16)
C13 C14 C18 O6 177.39(16)
C15 C14 C18 O6 -3.9(3)
C13 C14 C18 O7 -4.2(2)
C15 C14 C18 O7 174.46(15)
C21 N4 C20 N3 176.22(16)
C21 N4 C20 S2 -3.0(2)
C12 N3 C20 N4 -6.2(3)
C12 N3 C20 S2 172.97(13)
C22 S2 C20 N4 4.75(15)
C22 S2 C20 N3 -174.50(14)
C20 N4 C21 O8 179.46(17)
C20 N4 C21 C22 -1.1(2)
O8 C21 C22 S2 -176.26(15)
N4 C21 C22 S2 4.23(19)
C20 S2 C22 C21 -4.54(13)
